data_7116072
loop_
_publ_author_name
'Simon A. Herbert'
'Agnieszka Janiak'
'Praveen K. Thallapally'
'Jerry L. Atwood'
'Leonard J. Barbour'

_publ_section_title
;
 Diffusion of vaporous guests into a seemingly non-porous organic crystal
;
_journal_name_full Chem.Commun.
_journal_page_first 15509
_journal_paper_doi 10.1039/C4cc07366E
_journal_volume 50
_journal_year 2014
_chemical_formula_sum 'C88 H113.08 Cl0.2 O8.44 S8'
_chemical_formula_weight 1569.47
_chemical_name_systematic
; 
 ? 
;
_space_group_IT_number 113
_symmetry_cell_setting tetragonal
_symmetry_space_group_name_Hall 'P -4 2ab'
_symmetry_space_group_name_H-M 'P -4 21 m'
_atom_sites_solution_hydrogens geom
_atom_sites_solution_primary direct
_atom_sites_solution_secondary difmap
_audit_creation_method SHELXL-97
_cell_angle_alpha 90.00
_cell_angle_beta 90.00
_cell_angle_gamma 90.00
_cell_formula_units_Z 2
_cell_length_a 19.3652(19)
_cell_length_b 19.3652(19)
_cell_length_c 12.1189(12)
_cell_measurement_reflns_used 6456
_cell_measurement_temperature 100(2)
_cell_measurement_theta_max 27.73
_cell_measurement_theta_min 1.49
_cell_volume 4544.7(8)
_computing_cell_refinement 'APEX2 v2012.10-0 (Bruker AXS, 2005-2012)'
_computing_data_collection 'APEX2 v2012.10-0 (Bruker AXS, 2005-2012)'
_computing_data_reduction 'SAINT (Bruker AXS, 2009)'
_computing_molecular_graphics 'XSeed (Barbour, 2001)'
_computing_publication_material 'SHELXL-97 (Sheldrick, 2008)'
_computing_structure_refinement 'SHELXL-97 (Sheldrick, 1997)'
_computing_structure_solution 'SHELXS-97 (Sheldrick, 1990)'
_diffrn_ambient_temperature 100(2)
_diffrn_measured_fraction_theta_full 0.999
_diffrn_measured_fraction_theta_max 0.994
_diffrn_measurement_device_type 'Bruker APEX-II CCD'
_diffrn_measurement_method '\f and \w scans'
_diffrn_radiation_monochromator graphite
_diffrn_radiation_source 'sealed tube'
_diffrn_radiation_type MoK\a
_diffrn_radiation_wavelength 0.71073
_diffrn_reflns_av_R_equivalents 0.0571
_diffrn_reflns_av_sigmaI/netI 0.0452
_diffrn_reflns_limit_h_max 17
_diffrn_reflns_limit_h_min -25
_diffrn_reflns_limit_k_max 23
_diffrn_reflns_limit_k_min -24
_diffrn_reflns_limit_l_max 15
_diffrn_reflns_limit_l_min -11
_diffrn_reflns_number 28695
_diffrn_reflns_theta_full 26.00
_diffrn_reflns_theta_max 27.73
_diffrn_reflns_theta_min 1.98
_diffrn_standards_number 0
_exptl_absorpt_coefficient_mu 0.253
_exptl_absorpt_correction_T_max 0.7456
_exptl_absorpt_correction_T_min 0.7028
_exptl_absorpt_correction_type multi-scan
_exptl_absorpt_process_details 'SADABS 2008/1 (Bruker AXS, 2008)'
_exptl_crystal_colour colourless
_exptl_crystal_density_diffrn 1.147
_exptl_crystal_density_method 'not measured'
_exptl_crystal_description block
_exptl_crystal_F_000 1680
_exptl_crystal_size_max 0.40
_exptl_crystal_size_mid 0.20
_exptl_crystal_size_min 0.12
_refine_diff_density_max 0.403
_refine_diff_density_min -0.295
_refine_diff_density_rms 0.052
_refine_ls_abs_structure_details 'Flack H D (1983), Acta Cryst. A39, 876-881'
_refine_ls_abs_structure_Flack 0.08(7)
_refine_ls_extinction_method none
_refine_ls_goodness_of_fit_ref 1.046
_refine_ls_hydrogen_treatment constr
_refine_ls_matrix_type full
_refine_ls_number_parameters 298
_refine_ls_number_reflns 5481
_refine_ls_number_restraints 43
_refine_ls_restrained_S_all 1.060
_refine_ls_R_factor_all 0.0521
_refine_ls_R_factor_gt 0.0408
_refine_ls_shift/su_max 0.001
_refine_ls_shift/su_mean 0.000
_refine_ls_structure_factor_coef Fsqd
_refine_ls_weighting_details 'calc w=1/[\s^2^(Fo^2^)+(0.0448P)^2^+1.0813P] where P=(Fo^2^+2Fc^2^)/3'
_refine_ls_weighting_scheme calc
_refine_ls_wR_factor_gt 0.0911
_refine_ls_wR_factor_ref 0.0979
_reflns_number_gt 4701
_reflns_number_total 5481
_reflns_threshold_expression >2sigma(I)
_cod_data_source_file c4cc07366e3.cif
_cod_data_source_block TBC_wet_HCl
_cod_original_cell_volume 4544.7(10)
_cod_original_sg_symbol_H-M P-42(1)m
_cod_original_formula_sum 'C88 H113.08 Cl0.20 O8.44 S8'
_cod_database_code 7116072

loop_
_symmetry_equiv_pos_as_xyz
'x, y, z'
'y, -x, -z'
'-x, -y, z'
'-y, x, -z'
'x+1/2, -y+1/2, -z'
'-x+1/2, y+1/2, -z'
'-y+1/2, -x+1/2, z'
'y+1/2, x+1/2, z'

loop_
_atom_site_label
_atom_site_type_symbol
_atom_site_fract_x
_atom_site_fract_y
_atom_site_fract_z
_atom_site_U_iso_or_equiv
_atom_site_adp_type
_atom_site_occupancy
_atom_site_symmetry_multiplicity
_atom_site_calc_flag
_atom_site_refinement_flags
_atom_site_disorder_assembly
_atom_site_disorder_group
S1 S 0.30330(3) 0.54574(3) 0.49045(5) 0.01918(12) Uani 1 1 d . . .
C1 C 0.42738(10) 0.61607(10) 0.5107(2) 0.0187(4) Uani 1 1 d . . .
C2 C 0.36916(11) 0.58957(11) 0.56404(19) 0.0179(4) Uani 1 1 d . . .
C3 C 0.35820(11) 0.60235(11) 0.6756(2) 0.0204(5) Uani 1 1 d . . .
H3 H 0.3180 0.5846 0.7103 0.024 Uiso 1 1 calc R . .
C4 C 0.40542(11) 0.64090(11) 0.73765(19) 0.0205(5) Uani 1 1 d . . .
C5 C 0.46402(11) 0.66545(10) 0.6841(2) 0.0193(4) Uani 1 1 d . . .
H5 H 0.4974 0.6908 0.7249 0.023 Uiso 1 1 calc R . .
C6 C 0.47479(11) 0.65368(11) 0.57211(18) 0.0172(4) Uani 1 1 d . . .
C7 C 0.39241(13) 0.65174(14) 0.8607(2) 0.0294(6) Uani 1 1 d . . .
C8 C 0.32146(14) 0.6856(2) 0.8756(3) 0.0585(10) Uani 1 1 d . . .
H8A H 0.2856 0.6550 0.8462 0.088 Uiso 1 1 calc R . .
H8B H 0.3204 0.7297 0.8358 0.088 Uiso 1 1 calc R . .
H8C H 0.3130 0.6939 0.9542 0.088 Uiso 1 1 calc R . .
C9 C 0.3935(2) 0.58174(17) 0.9198(2) 0.0621(11) Uani 1 1 d . . .
H9A H 0.3577 0.5518 0.8885 0.093 Uiso 1 1 calc R . .
H9B H 0.3846 0.5886 0.9986 0.093 Uiso 1 1 calc R . .
H9C H 0.4388 0.5601 0.9100 0.093 Uiso 1 1 calc R . .
C10 C 0.44705(14) 0.69847(14) 0.9124(2) 0.0342(6) Uani 1 1 d . . .
H10A H 0.4380 0.7032 0.9916 0.051 Uiso 1 1 calc R . .
H10B H 0.4454 0.7441 0.8774 0.051 Uiso 1 1 calc R . .
H10C H 0.4929 0.6781 0.9014 0.051 Uiso 1 1 calc R . .
O1 O 0.43902(8) 0.60198(8) 0.40127(14) 0.0253(4) Uani 1 1 d . . .
C11 C 0.40771(14) 0.64974(14) 0.3265(2) 0.0384(7) Uani 1 1 d . . .
H11A H 0.3575 0.6489 0.3363 0.058 Uiso 1 1 calc R . .
H11B H 0.4191 0.6367 0.2505 0.058 Uiso 1 1 calc R . .
H11C H 0.4250 0.6964 0.3414 0.058 Uiso 1 1 calc R . .
S2 S 0.20224(3) 0.50000(3) 0.81239(4) 0.01912(12) Uani 1 1 d . . .
C12 C 0.09613(11) 0.40387(11) 0.8014(3) 0.0187(6) Uani 1 2 d S . .
C13 C 0.14389(11) 0.44373(11) 0.7431(2) 0.0183(5) Uani 1 1 d . . .
C14 C 0.15128(13) 0.43573(12) 0.6309(2) 0.0260(5) Uani 1 1 d . . .
H14 H 0.1840 0.4635 0.5928 0.031 Uiso 1 1 calc R . .
C15 C 0.11206(16) 0.38794(16) 0.5712(3) 0.0355(9) Uani 1 2 d SDU A .
C16 C 0.1226(2) 0.3774(2) 0.4475(4) 0.0660(14) Uani 1 2 d SDU . .
C17 C 0.0728(6) 0.3320(5) 0.3954(8) 0.097(4) Uani 0.50 1 d PDU A -1
H17A H 0.0833 0.3281 0.3166 0.146 Uiso 0.50 1 calc PR A -1
H17B H 0.0263 0.3510 0.4048 0.146 Uiso 0.50 1 calc PR A -1
H17C H 0.0752 0.2862 0.4297 0.146 Uiso 0.50 1 calc PR A -1
C18 C 0.1976(4) 0.3417(4) 0.4343(6) 0.091(2) Uani 0.50 1 d PDU A -1
H18A H 0.2048 0.3286 0.3570 0.137 Uiso 0.50 1 calc PR A -1
H18B H 0.1999 0.3005 0.4809 0.137 Uiso 1 2 calc SR A -1
H18C H 0.2335 0.3745 0.4569 0.137 Uiso 0.50 1 calc PR A -1
C19 C 0.1318(4) 0.4483(4) 0.3923(8) 0.067(3) Uani 0.50 1 d PDU A -1
H19A H 0.1702 0.4728 0.4271 0.100 Uiso 0.50 1 calc PR A -1
H19B H 0.0893 0.4753 0.4008 0.100 Uiso 0.50 1 calc PR A -1
H19C H 0.1416 0.4419 0.3136 0.100 Uiso 0.50 1 calc PR A -1
O2 O 0.08721(10) 0.41279(10) 0.91266(19) 0.0302(6) Uani 1 2 d S . .
C20 C 0.1298(2) 0.3702(2) 0.9783(4) 0.0579(13) Uani 1 2 d S . .
H20A H 0.1331 0.3243 0.9445 0.087 Uiso 0.50 1 calc PR . .
H20B H 0.1099 0.3660 1.0523 0.087 Uiso 0.50 1 calc PR . .
H20C H 0.1760 0.3907 0.9835 0.087 Uiso 0.50 1 calc PR . .
C21 C 0.09937(10) 0.59937(10) 0.8232(3) 0.0166(6) Uani 1 2 d S . .
C22 C 0.14968(11) 0.56217(10) 0.87966(19) 0.0172(4) Uani 1 1 d . . .
C23 C 0.16495(10) 0.57793(11) 0.98888(19) 0.0194(5) Uani 1 1 d . . .
H23 H 0.1995 0.5522 1.0262 0.023 Uiso 1 1 calc R . .
C24 C 0.13068(12) 0.63068(12) 1.0450(3) 0.0207(7) Uani 1 2 d S B .
C25 C 0.14866(14) 0.64866(14) 1.1647(3) 0.0298(8) Uani 1 2 d S . .
C26 C 0.2056(3) 0.6078(3) 1.2125(4) 0.0326(12) Uani 0.50 1 d P B -1
H26A H 0.2172 0.6261 1.2856 0.049 Uiso 0.50 1 calc PR B -1
H26B H 0.2461 0.6107 1.1644 0.049 Uiso 0.50 1 calc PR B -1
H26C H 0.1912 0.5595 1.2194 0.049 Uiso 0.50 1 calc PR B -1
C27 C 0.0821(3) 0.6386(4) 1.2347(4) 0.0495(17) Uani 0.50 1 d P B -1
H27A H 0.0911 0.6528 1.3110 0.074 Uiso 0.50 1 calc PR B -1
H27B H 0.0686 0.5899 1.2333 0.074 Uiso 0.50 1 calc PR B -1
H27C H 0.0448 0.6669 1.2039 0.074 Uiso 0.50 1 calc PR B -1
C28 C 0.1688(4) 0.7267(3) 1.1697(5) 0.0474(17) Uani 0.50 1 d P B -1
H28A H 0.1292 0.7549 1.1470 0.071 Uiso 0.50 1 calc PR B -1
H28B H 0.2077 0.7354 1.1200 0.071 Uiso 0.50 1 calc PR B -1
H28C H 0.1820 0.7388 1.2453 0.071 Uiso 0.50 1 calc PR B -1
O3 O 0.08503(8) 0.58503(8) 0.71420(17) 0.0229(5) Uani 1 2 d S . .
C29 C 0.12535(15) 0.62535(15) 0.6378(3) 0.0352(9) Uani 1 2 d S . .
H29A H 0.1069 0.6724 0.6344 0.053 Uiso 0.50 1 calc PR . .
H29B H 0.1231 0.6043 0.5644 0.053 Uiso 0.50 1 calc PR . .
H29C H 0.1735 0.6268 0.6627 0.053 Uiso 0.50 1 calc PR . .
Cl1 Cl 0.0000 0.5000 1.0806(15) 0.134(6) Uani 0.20 4 d SP . .
O1W O 0.5000 0.5000 0.751(2) 0.130(8) Uani 0.22 2 d SP . .

loop_
_atom_site_aniso_label
_atom_site_aniso_U_11
_atom_site_aniso_U_22
_atom_site_aniso_U_33
_atom_site_aniso_U_23
_atom_site_aniso_U_13
_atom_site_aniso_U_12
S1 0.0147(2) 0.0172(2) 0.0256(3) -0.0044(2) -0.0014(2) 0.00048(19)
C1 0.0193(10) 0.0161(9) 0.0206(12) -0.0014(9) -0.0007(9) 0.0017(8)
C2 0.0156(10) 0.0154(10) 0.0228(12) -0.0027(9) -0.0013(9) 0.0001(8)
C3 0.0166(11) 0.0200(11) 0.0245(12) 0.0004(9) 0.0032(9) -0.0014(8)
C4 0.0218(11) 0.0213(11) 0.0185(11) 0.0009(9) 0.0016(9) -0.0030(9)
C5 0.0191(11) 0.0158(10) 0.0231(11) -0.0024(9) -0.0006(10) -0.0011(8)
C6 0.0155(10) 0.0149(10) 0.0212(11) 0.0016(9) 0.0034(8) 0.0010(8)
C7 0.0318(14) 0.0367(14) 0.0198(12) -0.0033(11) 0.0060(10) -0.0142(11)
C8 0.0326(16) 0.099(3) 0.0437(18) -0.0412(19) 0.0155(14) -0.0160(17)
C9 0.106(3) 0.055(2) 0.0250(16) 0.0085(15) -0.0085(17) -0.041(2)
C10 0.0387(15) 0.0396(15) 0.0244(12) -0.0111(12) 0.0017(11) -0.0098(13)
O1 0.0268(9) 0.0291(9) 0.0201(9) -0.0059(7) 0.0030(7) -0.0042(7)
C11 0.0454(16) 0.0470(16) 0.0227(14) 0.0092(13) -0.0043(12) -0.0152(13)
S2 0.0141(2) 0.0186(3) 0.0247(3) -0.0066(2) 0.0014(2) -0.0008(2)
C12 0.0173(9) 0.0173(9) 0.0214(17) -0.0005(9) 0.0005(9) 0.0035(12)
C13 0.0132(10) 0.0145(10) 0.0272(13) -0.0052(9) 0.0009(9) -0.0003(8)
C14 0.0255(12) 0.0286(13) 0.0240(13) -0.0059(10) 0.0070(10) -0.0117(10)
C15 0.0401(13) 0.0401(13) 0.0263(19) -0.0102(13) 0.0102(13) -0.0229(17)
C16 0.085(2) 0.085(2) 0.029(2) -0.0204(18) 0.0204(18) -0.063(3)
C17 0.153(7) 0.117(8) 0.022(4) -0.030(6) 0.019(5) -0.107(6)
C18 0.127(5) 0.080(5) 0.067(5) -0.032(4) 0.065(4) -0.033(4)
C19 0.077(5) 0.096(5) 0.028(4) 0.001(4) -0.008(5) -0.066(4)
O2 0.0357(8) 0.0357(8) 0.0193(12) -0.0030(8) 0.0030(8) -0.0122(11)
C20 0.0654(19) 0.0654(19) 0.043(3) 0.0182(19) -0.0182(19) -0.023(2)
C21 0.0157(9) 0.0157(9) 0.0186(16) -0.0011(8) -0.0011(8) -0.0008(11)
C22 0.0162(10) 0.0137(10) 0.0217(11) -0.0007(8) 0.0020(9) -0.0026(8)
C23 0.0174(10) 0.0199(10) 0.0209(12) 0.0013(9) -0.0004(9) 0.0024(8)
C24 0.0213(10) 0.0213(10) 0.0195(16) -0.0005(9) -0.0005(9) 0.0034(13)
C25 0.0357(12) 0.0357(12) 0.0180(17) -0.0015(11) -0.0015(11) 0.0110(16)
C26 0.038(3) 0.040(3) 0.020(3) -0.005(2) -0.009(2) 0.016(2)
C27 0.045(3) 0.087(5) 0.017(3) -0.001(3) -0.003(3) 0.025(3)
C28 0.083(5) 0.030(3) 0.029(3) -0.007(2) -0.024(3) 0.010(3)
O3 0.0266(7) 0.0266(7) 0.0155(11) -0.0039(7) -0.0039(7) 0.0024(10)
C29 0.0423(14) 0.0423(14) 0.0211(19) 0.0047(12) 0.0047(12) 0.0055(18)
Cl1 0.108(7) 0.108(7) 0.186(17) 0.000 0.000 -0.066(9)
O1W 0.085(15) 0.118(18) 0.19(2) 0.000 0.000 -0.051(14)

loop_
_atom_type_symbol
_atom_type_description
_atom_type_scat_dispersion_real
_atom_type_scat_dispersion_imag
_atom_type_scat_source
C C 0.0033 0.0016 'International Tables Vol C Tables 4.2.6.8 and 6.1.1.4'
H H 0.0000 0.0000 'International Tables Vol C Tables 4.2.6.8 and 6.1.1.4'
O O 0.0106 0.0060 'International Tables Vol C Tables 4.2.6.8 and 6.1.1.4'
S S 0.1246 0.1234 'International Tables Vol C Tables 4.2.6.8 and 6.1.1.4'
Cl Cl 0.1484 0.1585 'International Tables Vol C Tables 4.2.6.8 and 6.1.1.4'

loop_
_geom_angle_atom_site_label_1
_geom_angle_atom_site_label_2
_geom_angle_atom_site_label_3
_geom_angle
_geom_angle_site_symmetry_1
_geom_angle_site_symmetry_3
C2 S1 C6 104.33(10) . 4_656
O1 C1 C6 120.90(19) . .
O1 C1 C2 120.44(19) . .
C6 C1 C2 118.6(2) . .
C3 C2 C1 120.5(2) . .
C3 C2 S1 117.68(16) . .
C1 C2 S1 121.57(17) . .
C2 C3 C4 121.2(2) . .
C5 C4 C3 117.7(2) . .
C5 C4 C7 122.9(2) . .
C3 C4 C7 119.4(2) . .
C4 C5 C6 121.4(2) . .
C1 C6 C5 120.6(2) . .
C1 C6 S1 121.91(17) . 2_566
C5 C6 S1 117.07(16) . 2_566
C4 C7 C10 111.60(19) . .
C4 C7 C9 109.4(2) . .
C10 C7 C9 108.8(2) . .
C4 C7 C8 108.8(2) . .
C10 C7 C8 108.6(2) . .
C9 C7 C8 109.6(3) . .
C1 O1 C11 114.47(18) . .
C22 S2 C13 105.54(10) . .
O2 C12 C13 120.76(15) . .
O2 C12 C13 120.76(15) . 7
C13 C12 C13 118.5(3) . 7
C14 C13 C12 120.4(2) . .
C14 C13 S2 117.96(17) . .
C12 C13 S2 121.35(19) . .
C13 C14 C15 121.9(2) . .
C14 C15 C14 116.8(3) 7 .
C14 C15 C16 121.57(16) 7 .
C14 C15 C16 121.57(16) . .
C17 C16 C17 128.1(9) . 7
C17 C16 C15 114.8(4) . .
C17 C16 C15 114.8(4) 7 .
C17 C16 C19 115.4(6) 7 7
C15 C16 C19 108.9(5) . 7
C17 C16 C19 115.4(6) . .
C15 C16 C19 108.9(5) . .
C17 C16 C18 107.2(6) . .
C15 C16 C18 105.9(5) . .
C19 C16 C18 103.6(4) . .
C17 C16 C18 107.2(6) 7 7
C15 C16 C18 105.9(5) . 7
C19 C16 C18 103.6(4) 7 7
C12 O2 C20 114.0(3) . .
O3 C21 C22 120.54(14) . .
O3 C21 C22 120.54(14) . 8_455
C22 C21 C22 118.9(3) . 8_455
C23 C22 C21 120.2(2) . .
C23 C22 S2 117.67(16) . .
C21 C22 S2 121.79(18) . .
C22 C23 C24 121.6(2) . .
C23 C24 C23 117.3(3) 8_455 .
C23 C24 C25 121.32(14) 8_455 .
C23 C24 C25 121.33(14) . .
C26 C25 C24 114.8(2) . .
C26 C25 C24 114.8(2) 8_455 .
C26 C25 C27 109.7(4) . .
C24 C25 C27 107.4(3) . .
C26 C25 C27 109.7(4) 8_455 8_455
C24 C25 C27 107.5(3) . 8_455
C26 C25 C28 108.5(4) 8_455 8_455
C24 C25 C28 108.3(3) . 8_455
C27 C25 C28 107.8(4) 8_455 8_455
C26 C25 C28 108.5(4) . .
C24 C25 C28 108.3(3) . .
C27 C25 C28 107.8(4) . .
C21 O3 C29 113.4(3) . .

loop_
_geom_bond_atom_site_label_1
_geom_bond_atom_site_label_2
_geom_bond_distance
_geom_bond_site_symmetry_2
S1 C2 1.773(2) .
S1 C6 1.777(2) 4_656
C1 O1 1.372(3) .
C1 C6 1.388(3) .
C1 C2 1.397(3) .
C2 C3 1.391(3) .
C3 C4 1.400(3) .
C4 C5 1.391(3) .
C4 C7 1.527(3) .
C5 C6 1.393(3) .
C6 S1 1.777(2) 2_566
C7 C10 1.527(3) .
C7 C9 1.533(4) .
C7 C8 1.534(4) .
O1 C11 1.430(3) .
S2 C22 1.775(2) .
S2 C13 1.780(2) .
C12 O2 1.370(4) .
C12 C13 1.396(3) .
C12 C13 1.396(3) 7
C13 C14 1.377(3) .
C14 C15 1.399(3) .
C15 C14 1.399(3) 7
C15 C16 1.527(5) .
C16 C17 1.449(7) .
C16 C17 1.449(7) 7
C16 C19 1.537(8) 7
C16 C19 1.537(8) .
C16 C18 1.616(9) .
C16 C18 1.616(9) 7
O2 C20 1.412(5) .
C21 O3 1.378(4) .
C21 C22 1.392(3) .
C21 C22 1.392(3) 8_455
C22 C23 1.390(3) .
C23 C24 1.395(3) .
C24 C23 1.395(3) 8_455
C24 C25 1.532(5) .
C25 C26 1.475(5) .
C25 C26 1.475(5) 8_455
C25 C27 1.554(7) .
C25 C27 1.554(7) 8_455
C25 C28 1.562(6) 8_455
C25 C28 1.562(6) .
O3 C29 1.441(4) .
